data_4072967
loop_
_publ_author_name
'Bowman, Lyndsey J.'
'Izod, Keith'
'Clegg, William'
'Harrington, Ross W.'

_publ_section_title
;
 Synthesis and Structures of Ln(II) and Ln(III) Dialkyls Derived from
 LnI2(Ln = Nd, Tm, Yb)
;
_journal_issue 10
_journal_name_full Organometallics
_journal_page_first 2646
_journal_paper_doi 10.1021/om0611711
_journal_volume 26
_journal_year 2007
_chemical_formula_moiety 'C24 H60 O3 Si6 Yb'
_chemical_formula_sum 'C24 H60 O3 Si6 Yb'
_chemical_formula_weight 738.30
_chemical_name_systematic
;
 ?
;
_space_group_IT_number 19
_symmetry_cell_setting orthorhombic
_symmetry_space_group_name_Hall 'P 2ac 2ab'
_symmetry_space_group_name_H-M 'P 21 21 21'
_atom_sites_solution_hydrogens geom
_atom_sites_solution_primary direct
_atom_sites_solution_secondary difmap
_audit_creation_method SHELXL-97
_cell_angle_alpha 90.00
_cell_angle_beta 90.00
_cell_angle_gamma 90.00
_cell_formula_units_Z 4
_cell_length_a 12.7912(6)
_cell_length_b 16.5615(8)
_cell_length_c 16.8787(8)
_cell_measurement_reflns_used 7153
_cell_measurement_temperature 150(2)
_cell_measurement_theta_max 28.86
_cell_measurement_theta_min 2.16
_cell_volume 3575.6(3)
_computing_cell_refinement 'Bruker SAINT'
_computing_data_collection 'Bruker APEX2'
_computing_data_reduction 'Bruker SAINT'
_computing_molecular_graphics 'Bruker SHELXTL'
_computing_publication_material 'Bruker SHELXTL and local programs'
_computing_structure_refinement 'Bruker SHELXTL'
_computing_structure_solution SIR97
_diffrn_ambient_temperature 150(2)
_diffrn_measured_fraction_theta_full 0.995
_diffrn_measured_fraction_theta_max 0.995
_diffrn_measurement_device_type 'Bruker APEX2 CCD diffractometer'
_diffrn_measurement_method 'thin-slice \w scans'
_diffrn_radiation_monochromator 'silicon 111'
_diffrn_radiation_source 'Daresbury SRS station 9.8'
_diffrn_radiation_type synchrotron
_diffrn_radiation_wavelength 0.6771
_diffrn_reflns_av_R_equivalents 0.0399
_diffrn_reflns_av_sigmaI/netI 0.0380
_diffrn_reflns_limit_h_max 18
_diffrn_reflns_limit_h_min -17
_diffrn_reflns_limit_k_max 23
_diffrn_reflns_limit_k_min -23
_diffrn_reflns_limit_l_max 23
_diffrn_reflns_limit_l_min -24
_diffrn_reflns_number 38114
_diffrn_reflns_theta_full 28.94
_diffrn_reflns_theta_max 28.94
_diffrn_reflns_theta_min 1.90
_diffrn_standards_decay_% 10
_diffrn_standards_number 0
_exptl_absorpt_coefficient_mu 2.838
_exptl_absorpt_correction_T_max 0.945
_exptl_absorpt_correction_T_min 0.871
_exptl_absorpt_correction_type multi-scan
_exptl_absorpt_process_details SADABS
_exptl_crystal_colour orange
_exptl_crystal_density_diffrn 1.371
_exptl_crystal_density_method 'not measured'
_exptl_crystal_description block
_exptl_crystal_F_000 1528
_exptl_crystal_size_max 0.05
_exptl_crystal_size_mid 0.04
_exptl_crystal_size_min 0.02
_refine_diff_density_max 3.070
_refine_diff_density_min -0.760
_refine_diff_density_rms 0.099
_refine_ls_abs_structure_details 'Flack H D (1983), Acta Cryst. A39, 876-881'
_refine_ls_abs_structure_Flack 0.026(6)
_refine_ls_extinction_method none
_refine_ls_goodness_of_fit_ref 1.048
_refine_ls_hydrogen_treatment constr
_refine_ls_matrix_type full
_refine_ls_number_parameters 324
_refine_ls_number_reflns 10863
_refine_ls_number_restraints 30
_refine_ls_restrained_S_all 1.047
_refine_ls_R_factor_all 0.0356
_refine_ls_R_factor_gt 0.0324
_refine_ls_shift/su_max 0.002
_refine_ls_shift/su_mean 0.000
_refine_ls_structure_factor_coef Fsqd
_refine_ls_weighting_details 'calc w=1/[\s^2^(Fo^2^)+(0.0502P)^2^+0.0000P] where P=(Fo^2^+2Fc^2^)/3'
_refine_ls_weighting_scheme calc
_refine_ls_wR_factor_gt 0.0811
_refine_ls_wR_factor_ref 0.0822
_reflns_number_gt 10007
_reflns_number_total 10863
_reflns_threshold_expression I>2\s(I)
_cod_data_source_file om0611711si20061222_060252.cif
_cod_data_source_block sse0048_ki196_compound5
_cod_database_code 4072967

loop_
_symmetry_equiv_pos_as_xyz
'x, y, z'
'-x+1/2, -y, z+1/2'
'x+1/2, -y+1/2, -z'
'-x, y+1/2, -z+1/2'

loop_
_atom_site_label
_atom_site_type_symbol
_atom_site_fract_x
_atom_site_fract_y
_atom_site_fract_z
_atom_site_U_iso_or_equiv
_atom_site_adp_type
_atom_site_occupancy
_atom_site_symmetry_multiplicity
_atom_site_calc_flag
_atom_site_refinement_flags
Yb Yb 0.533100(11) 0.526966(8) 0.512583(9) 0.02881(4) Uani 1 1 d .
Si1 Si 0.42801(10) 0.62568(7) 0.65299(7) 0.0405(3) Uani 1 1 d .
Si2 Si 0.41293(8) 0.44325(6) 0.67773(6) 0.0335(2) Uani 1 1 d .
Si3 Si 0.25495(8) 0.52398(9) 0.56339(6) 0.0414(2) Uani 1 1 d .
Si4 Si 0.73829(9) 0.38621(8) 0.60840(7) 0.0436(3) Uani 1 1 d .
Si5 Si 0.80142(9) 0.51112(9) 0.48050(7) 0.0489(3) Uani 1 1 d .
Si6 Si 0.65088(8) 0.37532(6) 0.43730(6) 0.0332(2) Uani 1 1 d .
O1 O 0.5414(3) 0.64217(16) 0.59907(19) 0.0493(7) Uani 1 1 d .
O2 O 0.5395(2) 0.42595(15) 0.40904(15) 0.0353(5) Uani 1 1 d .
O3 O 0.4852(3) 0.62510(16) 0.41247(18) 0.0450(7) Uani 1 1 d .
C1 C 0.6062(6) 0.7100(4) 0.6169(5) 0.096(2) Uani 1 1 d .
H1A H 0.5658 0.7599 0.6105 0.143 Uiso 1 1 calc R
H1B H 0.6663 0.7108 0.5809 0.143 Uiso 1 1 calc R
H1C H 0.6310 0.7060 0.6717 0.143 Uiso 1 1 calc R
C2 C 0.4697(6) 0.6313(3) 0.7591(3) 0.0617(13) Uani 1 1 d .
H2A H 0.5204 0.5883 0.7700 0.093 Uiso 1 1 calc R
H2B H 0.4086 0.6245 0.7934 0.093 Uiso 1 1 calc R
H2C H 0.5020 0.6839 0.7693 0.093 Uiso 1 1 calc R
C3 C 0.3506(6) 0.7205(3) 0.6378(4) 0.075(2) Uani 1 1 d .
H3A H 0.3883 0.7662 0.6610 0.113 Uiso 1 1 calc R
H3B H 0.2822 0.7150 0.6634 0.113 Uiso 1 1 calc R
H3C H 0.3408 0.7297 0.5809 0.113 Uiso 1 1 calc R
C4 C 0.3806(2) 0.5305(2) 0.61507(19) 0.0296(6) Uani 1 1 d .
C5 C 0.3738(5) 0.3455(3) 0.6311(4) 0.0709(18) Uani 1 1 d .
H5A H 0.2974 0.3429 0.6272 0.106 Uiso 1 1 calc R
H5B H 0.3991 0.3005 0.6636 0.106 Uiso 1 1 calc R
H5C H 0.4043 0.3417 0.5779 0.106 Uiso 1 1 calc R
C6 C 0.3497(4) 0.4404(4) 0.7783(3) 0.0693(17) Uani 1 1 d .
H6A H 0.3684 0.4893 0.8078 0.104 Uiso 1 1 calc R
H6B H 0.3742 0.3928 0.8073 0.104 Uiso 1 1 calc R
H6C H 0.2736 0.4377 0.7722 0.104 Uiso 1 1 calc R
C7 C 0.1439(4) 0.4962(7) 0.6293(4) 0.114(4) Uani 1 1 d .
H7A H 0.1453 0.4379 0.6395 0.171 Uiso 1 1 calc R
H7B H 0.0778 0.5106 0.6036 0.171 Uiso 1 1 calc R
H7C H 0.1501 0.5254 0.6796 0.171 Uiso 1 1 calc R
C8 C 0.2095(6) 0.6184(4) 0.5117(4) 0.083(2) Uani 1 1 d .
H8A H 0.1793 0.6556 0.5506 0.125 Uiso 1 1 calc R
H8B H 0.1566 0.6044 0.4720 0.125 Uiso 1 1 calc R
H8C H 0.2691 0.6444 0.4855 0.125 Uiso 1 1 calc R
C9 C 0.2582(4) 0.4494(3) 0.4786(3) 0.0516(11) Uani 1 1 d .
H9A H 0.2963 0.4730 0.4339 0.077 Uiso 1 1 calc R
H9B H 0.1865 0.4368 0.4621 0.077 Uiso 1 1 calc R
H9C H 0.2933 0.3998 0.4957 0.077 Uiso 1 1 calc R
C10 C 0.5600(3) 0.4391(3) 0.6982(2) 0.0400(8) Uani 1 1 d U
H10A H 0.5923 0.4868 0.6726 0.048 Uiso 1 1 calc R
H10B H 0.5701 0.4452 0.7560 0.048 Uiso 1 1 calc R
C11 C 0.6219(4) 0.3639(3) 0.6715(3) 0.0465(10) Uani 1 1 d U
H11A H 0.5744 0.3279 0.6416 0.056 Uiso 1 1 calc R
H11B H 0.6455 0.3343 0.7192 0.056 Uiso 1 1 calc R
C12 C 0.7047(3) 0.4382(2) 0.5152(2) 0.0325(7) Uani 1 1 d .
C13 C 0.8103(5) 0.2875(5) 0.5970(4) 0.084(2) Uani 1 1 d .
H13A H 0.7633 0.2471 0.5740 0.125 Uiso 1 1 calc R
H13B H 0.8344 0.2690 0.6490 0.125 Uiso 1 1 calc R
H13C H 0.8706 0.2952 0.5620 0.125 Uiso 1 1 calc R
C14 C 0.8269(4) 0.4445(4) 0.6758(3) 0.0682(17) Uani 1 1 d .
H14A H 0.8930 0.4556 0.6486 0.102 Uiso 1 1 calc R
H14B H 0.8406 0.4128 0.7238 0.102 Uiso 1 1 calc R
H14C H 0.7934 0.4956 0.6904 0.102 Uiso 1 1 calc R
C15 C 0.7485(5) 0.5703(3) 0.3935(3) 0.0675(16) Uani 1 1 d .
H15A H 0.7228 0.5328 0.3530 0.101 Uiso 1 1 calc R
H15B H 0.8043 0.6038 0.3711 0.101 Uiso 1 1 calc R
H15C H 0.6911 0.6050 0.4114 0.101 Uiso 1 1 calc R
C16 C 0.9305(3) 0.4678(5) 0.4497(3) 0.080(2) Uani 1 1 d .
H16A H 0.9680 0.4483 0.4966 0.120 Uiso 1 1 calc R
H16B H 0.9721 0.5096 0.4234 0.120 Uiso 1 1 calc R
H16C H 0.9189 0.4228 0.4131 0.120 Uiso 1 1 calc R
C17 C 0.8347(5) 0.5932(4) 0.5533(4) 0.081(2) Uani 1 1 d .
H17A H 0.7702 0.6181 0.5728 0.121 Uiso 1 1 calc R
H17B H 0.8778 0.6341 0.5271 0.121 Uiso 1 1 calc R
H17C H 0.8734 0.5700 0.5979 0.121 Uiso 1 1 calc R
C18 C 0.7269(4) 0.3601(3) 0.3434(3) 0.0470(10) Uani 1 1 d .
H18A H 0.6818 0.3351 0.3034 0.071 Uiso 1 1 calc R
H18B H 0.7869 0.3248 0.3539 0.071 Uiso 1 1 calc R
H18C H 0.7518 0.4124 0.3239 0.071 Uiso 1 1 calc R
C19 C 0.6045(4) 0.2710(2) 0.4636(3) 0.0522(11) Uani 1 1 d .
H19A H 0.5713 0.2720 0.5159 0.078 Uiso 1 1 calc R
H19B H 0.6642 0.2339 0.4646 0.078 Uiso 1 1 calc R
H19C H 0.5538 0.2526 0.4240 0.078 Uiso 1 1 calc R
C20 C 0.4819(4) 0.3995(3) 0.3414(3) 0.0472(10) Uani 1 1 d .
H20A H 0.5161 0.4190 0.2931 0.071 Uiso 1 1 calc R
H20B H 0.4105 0.4210 0.3441 0.071 Uiso 1 1 calc R
H20C H 0.4794 0.3404 0.3407 0.071 Uiso 1 1 calc R
C21 C 0.5064(7) 0.7115(3) 0.4186(3) 0.087(3) Uani 1 1 d U
H21A H 0.5755 0.7212 0.4433 0.104 Uiso 1 1 calc R
H21B H 0.4520 0.7387 0.4507 0.104 Uiso 1 1 calc R
C22 C 0.5048(6) 0.7415(3) 0.3352(3) 0.080(2) Uani 1 1 d U
H22A H 0.4818 0.7986 0.3330 0.096 Uiso 1 1 calc R
H22B H 0.5749 0.7370 0.3106 0.096 Uiso 1 1 calc R
C23 C 0.4313(6) 0.6899(4) 0.2962(4) 0.093(2) Uani 1 1 d U
H23A H 0.4452 0.6878 0.2385 0.111 Uiso 1 1 calc R
H23B H 0.3589 0.7091 0.3048 0.111 Uiso 1 1 calc R
C24 C 0.4478(4) 0.6076(3) 0.3340(3) 0.0516(11) Uani 1 1 d U
H24A H 0.3814 0.5770 0.3361 0.062 Uiso 1 1 calc R
H24B H 0.4999 0.5758 0.3039 0.062 Uiso 1 1 calc R

loop_
_atom_site_aniso_label
_atom_site_aniso_U_11
_atom_site_aniso_U_22
_atom_site_aniso_U_33
_atom_site_aniso_U_23
_atom_site_aniso_U_13
_atom_site_aniso_U_12
Yb 0.03449(7) 0.02264(6) 0.02931(6) -0.00062(5) 0.00225(5) 0.00079(5)
Si1 0.0598(7) 0.0286(5) 0.0330(5) -0.0060(4) -0.0051(5) 0.0114(5)
Si2 0.0324(5) 0.0336(5) 0.0345(5) 0.0093(4) -0.0025(4) 0.0005(4)
Si3 0.0298(4) 0.0625(7) 0.0319(5) 0.0015(6) -0.0033(3) 0.0127(5)
Si4 0.0380(6) 0.0582(7) 0.0346(5) 0.0021(5) 0.0009(4) 0.0161(5)
Si5 0.0379(5) 0.0697(8) 0.0390(6) -0.0045(6) 0.0014(4) -0.0229(5)
Si6 0.0331(5) 0.0302(5) 0.0364(5) -0.0050(4) 0.0017(4) 0.0030(4)
O1 0.071(2) 0.0274(12) 0.0500(17) -0.0100(11) 0.0006(17) -0.0143(14)
O2 0.0364(12) 0.0315(12) 0.0381(13) -0.0081(10) -0.0050(12) 0.0007(12)
O3 0.066(2) 0.0305(13) 0.0382(14) 0.0074(11) 0.0039(13) 0.0027(13)
C1 0.123(6) 0.051(3) 0.112(6) -0.031(4) -0.006(5) -0.043(4)
C2 0.100(4) 0.047(2) 0.038(2) -0.0122(18) -0.016(3) 0.001(3)
C3 0.122(5) 0.045(3) 0.059(3) -0.012(2) -0.017(3) 0.041(3)
C4 0.0301(15) 0.0309(15) 0.0277(14) -0.0002(14) -0.0034(10) 0.0096(14)
C5 0.081(4) 0.036(2) 0.096(4) 0.023(3) -0.041(3) -0.014(2)
C6 0.042(2) 0.117(5) 0.049(3) 0.035(3) 0.0101(19) 0.001(3)
C7 0.024(2) 0.262(12) 0.055(3) 0.027(5) 0.0004(18) -0.005(4)
C8 0.105(5) 0.078(4) 0.067(3) -0.021(3) -0.044(4) 0.052(4)
C9 0.047(2) 0.051(2) 0.058(3) 0.002(2) -0.016(2) 0.0012(18)
C10 0.0384(19) 0.045(2) 0.0364(19) -0.0001(16) -0.0028(14) 0.0062(16)
C11 0.050(2) 0.042(2) 0.047(2) 0.0147(19) 0.0098(18) 0.0136(19)
C12 0.0288(14) 0.0398(17) 0.0288(14) -0.0016(15) 0.0011(13) -0.0016(13)
C13 0.086(4) 0.104(5) 0.061(3) -0.008(3) -0.010(3) 0.064(4)
C14 0.044(2) 0.120(5) 0.041(2) -0.008(3) -0.0066(19) 0.002(3)
C15 0.075(4) 0.063(3) 0.065(3) 0.013(3) -0.007(3) -0.039(3)
C16 0.031(2) 0.149(6) 0.060(3) -0.012(4) 0.0073(18) -0.018(3)
C17 0.073(4) 0.097(5) 0.073(4) -0.015(4) -0.006(3) -0.048(4)
C18 0.049(2) 0.048(2) 0.044(2) -0.0067(19) 0.0058(18) 0.009(2)
C19 0.059(3) 0.0305(18) 0.067(3) -0.0011(19) 0.004(2) 0.0013(19)
C20 0.047(2) 0.041(2) 0.053(2) -0.0111(18) -0.0112(19) -0.0025(18)
C21 0.182(8) 0.030(2) 0.049(3) 0.004(2) 0.008(4) -0.003(3)
C22 0.146(6) 0.042(2) 0.051(3) 0.011(2) 0.001(3) -0.007(3)
C23 0.125(6) 0.067(4) 0.087(4) 0.046(3) -0.041(4) -0.020(4)
C24 0.058(3) 0.046(2) 0.052(2) 0.014(2) -0.010(2) -0.006(2)

loop_
_atom_type_symbol
_atom_type_description
_atom_type_scat_dispersion_real
_atom_type_scat_dispersion_imag
_atom_type_scat_source
C C 0.0033 0.0016 'International Tables Vol C Tables 4.2.6.8 and 6.1.1.4'
H H 0.0000 0.0000 'International Tables Vol C Tables 4.2.6.8 and 6.1.1.4'
O O 0.0106 0.0060 'International Tables Vol C Tables 4.2.6.8 and 6.1.1.4'
Si Si 0.0817 0.0704 'International Tables Vol C Tables 4.2.6.8 and 6.1.1.4'
Yb Yb -0.3850 5.5486 'International Tables Vol C Tables 4.2.6.8 and 6.1.1.4'

loop_
_geom_angle_atom_site_label_1
_geom_angle_atom_site_label_2
_geom_angle_atom_site_label_3
_geom_angle
O1 Yb O2 170.11(10)
O1 Yb O3 84.40(11)
O1 Yb C4 67.21(12)
O1 Yb C12 113.25(12)
O2 Yb O3 88.20(10)
O2 Yb C4 121.30(10)
O2 Yb C12 66.39(10)
O3 Yb C4 104.99(10)
O3 Yb C12 126.49(11)
C4 Yb C12 128.52(11)
O1 Si1 C2 104.8(3)
O1 Si1 C3 103.8(3)
O1 Si1 C4 103.42(14)
C2 Si1 C3 103.9(3)
C2 Si1 C4 118.6(2)
C3 Si1 C4 120.4(2)
C4 Si2 C5 112.2(2)
C4 Si2 C6 116.2(2)
C4 Si2 C10 110.67(17)
C5 Si2 C6 104.1(3)
C5 Si2 C10 107.9(2)
C6 Si2 C10 105.0(2)
C4 Si3 C7 113.5(2)
C4 Si3 C8 116.3(3)
C4 Si3 C9 112.32(18)
C7 Si3 C8 104.3(4)
C7 Si3 C9 107.9(3)
C8 Si3 C9 101.4(2)
C11 Si4 C12 113.13(18)
C11 Si4 C13 106.0(3)
C11 Si4 C14 103.7(2)
C12 Si4 C13 115.5(2)
C12 Si4 C14 114.8(2)
C13 Si4 C14 102.3(3)
C12 Si5 C15 110.4(2)
C12 Si5 C16 115.6(3)
C12 Si5 C17 115.0(2)
C15 Si5 C16 107.4(3)
C15 Si5 C17 102.3(3)
C16 Si5 C17 105.0(3)
O2 Si6 C12 103.62(15)
O2 Si6 C18 105.09(18)
O2 Si6 C19 104.58(19)
C12 Si6 C18 119.5(2)
C12 Si6 C19 118.5(2)
C18 Si6 C19 103.9(2)
Yb O1 Si1 99.02(13)
Yb O1 C1 141.1(4)
Si1 O1 C1 119.9(4)
Yb O2 Si6 99.46(12)
Yb O2 C20 140.5(2)
Si6 O2 C20 120.0(2)
Yb O3 C21 124.1(3)
Yb O3 C24 126.3(2)
C21 O3 C24 109.0(4)
Yb C4 Si1 90.21(14)
Yb C4 Si2 101.32(13)
Yb C4 Si3 109.82(14)
Si1 C4 Si2 114.01(17)
Si1 C4 Si3 120.94(19)
Si2 C4 Si3 115.2(2)
Si2 C10 C11 118.8(3)
Si4 C11 C10 114.6(3)
Yb C12 Si4 117.87(16)
Yb C12 Si5 100.94(16)
Yb C12 Si6 89.57(13)
Si4 C12 Si5 115.10(19)
Si4 C12 Si6 116.0(2)
Si5 C12 Si6 113.9(2)
O3 C21 C22 104.9(4)
C21 C22 C23 104.1(5)
C22 C23 C24 104.5(5)
O3 C24 C23 104.6(4)

loop_
_geom_bond_atom_site_label_1
_geom_bond_atom_site_label_2
_geom_bond_distance
Yb O1 2.405(3)
Yb O2 2.421(2)
Yb O3 2.423(3)
Yb C4 2.607(3)
Yb C12 2.642(3)
Si1 O1 1.734(4)
Si1 C2 1.871(4)
Si1 C3 1.874(5)
Si1 C4 1.806(4)
Si2 C4 1.837(4)
Si2 C5 1.869(5)
Si2 C6 1.881(5)
Si2 C10 1.914(4)
Si3 C4 1.832(3)
Si3 C7 1.862(5)
Si3 C8 1.883(6)
Si3 C9 1.891(5)
Si4 C11 1.866(4)
Si4 C12 1.845(4)
Si4 C13 1.886(6)
Si4 C14 1.874(5)
Si5 C12 1.826(4)
Si5 C15 1.891(6)
Si5 C16 1.873(6)
Si5 C17 1.880(6)
Si6 O2 1.721(3)
Si6 C12 1.813(4)
Si6 C18 1.877(4)
Si6 C19 1.880(4)
O1 C1 1.429(6)
O2 C20 1.427(5)
O3 C21 1.460(6)
O3 C24 1.438(6)
C10 C11 1.543(6)
C21 C22 1.494(7)
C22 C23 1.432(9)
C23 C24 1.520(7)
